data_7217476
loop_
_publ_author_name
'Su, Feng'
'Lu, Liping'
'Feng, Sisi'
'Zhu, Miaoli'

_publ_section_title
;
 Self-assembly and magnetic properties of Ni(ii)/Co(ii) coordination
 polymers based on 1,4-bis(imidazol-1-yl)benzene and varying
 biphenyltetracarboxylates
;
_journal_issue 34
_journal_name_full CrystEngComm
_journal_page_first 7990
_journal_paper_doi 10.1039/C4CE01020E
_journal_volume 16
_journal_year 2014
_chemical_formula_moiety C20H17CoN4O6
_chemical_formula_sum 'C20 H17 Co N4 O6'
_chemical_formula_weight 468.31
_chemical_name_common 3
_chemical_name_systematic
; 
 ? 
;
_space_group_IT_number 14
_symmetry_cell_setting monoclinic
_symmetry_space_group_name_Hall '-P 2ybc'
_symmetry_space_group_name_H-M 'P 1 21/c 1'
_atom_sites_solution_hydrogens geom
_atom_sites_solution_primary direct
_atom_sites_solution_secondary difmap
_audit_creation_method SHELXL-97
_cell_angle_alpha 90.00
_cell_angle_beta 119.371(8)
_cell_angle_gamma 90.00
_cell_formula_units_Z 4
_cell_length_a 11.0648(16)
_cell_length_b 12.6093(17)
_cell_length_c 15.0869(17)
_cell_measurement_reflns_used 1176
_cell_measurement_temperature 298(2)
_cell_measurement_theta_max 22.2
_cell_measurement_theta_min 2.5
_cell_volume 1834.4(4)
_computing_cell_refinement 'Bruker SMART'
_computing_data_collection 'Bruker SMART'
_computing_data_reduction 'Bruker SAINT'
_computing_molecular_graphics 'Bruker SHELXTL'
_computing_publication_material 'Bruker SHELXTL'
_computing_structure_refinement 'SHELXL-97 (Sheldrick, 1997)'
_computing_structure_solution 'SHELXS-97 (Sheldrick, 1990)'
_diffrn_ambient_temperature 298(2)
_diffrn_measured_fraction_theta_full 1.000
_diffrn_measured_fraction_theta_max 1.000
_diffrn_measurement_device_type 'CCD area detector'
_diffrn_measurement_method 'phi and omega scans'
_diffrn_radiation_monochromator graphite
_diffrn_radiation_source 'fine-focus sealed tube'
_diffrn_radiation_type MoK\a
_diffrn_radiation_wavelength 0.71073
_diffrn_reflns_av_R_equivalents 0.0677
_diffrn_reflns_av_sigmaI/netI 0.0708
_diffrn_reflns_limit_h_max 13
_diffrn_reflns_limit_h_min -13
_diffrn_reflns_limit_k_max 8
_diffrn_reflns_limit_k_min -14
_diffrn_reflns_limit_l_max 17
_diffrn_reflns_limit_l_min -17
_diffrn_reflns_number 10033
_diffrn_reflns_theta_full 25.00
_diffrn_reflns_theta_max 25.00
_diffrn_reflns_theta_min 2.11
_exptl_absorpt_coefficient_mu 0.987
_exptl_absorpt_correction_T_max 0.7905
_exptl_absorpt_correction_T_min 0.7562
_exptl_absorpt_correction_type multi-scan
_exptl_absorpt_process_details sadabs
_exptl_crystal_colour pink
_exptl_crystal_density_diffrn 1.696
_exptl_crystal_density_method 'not measured'
_exptl_crystal_description block
_exptl_crystal_F_000 960
_exptl_crystal_size_max 0.30
_exptl_crystal_size_mid 0.25
_exptl_crystal_size_min 0.25
_refine_diff_density_max 0.284
_refine_diff_density_min -0.320
_refine_diff_density_rms 0.071
_refine_ls_extinction_method none
_refine_ls_goodness_of_fit_ref 1.011
_refine_ls_hydrogen_treatment mixed
_refine_ls_matrix_type full
_refine_ls_number_parameters 296
_refine_ls_number_reflns 3216
_refine_ls_number_restraints 0
_refine_ls_restrained_S_all 1.011
_refine_ls_R_factor_all 0.0770
_refine_ls_R_factor_gt 0.0402
_refine_ls_shift/su_max 0.002
_refine_ls_shift/su_mean 0.000
_refine_ls_structure_factor_coef Fsqd
_refine_ls_weighting_details 'calc w=1/[\s^2^(Fo^2^)+(0.0307P)^2^+0.0376P] where P=(Fo^2^+2Fc^2^)/3'
_refine_ls_weighting_scheme calc
_refine_ls_wR_factor_gt 0.0722
_refine_ls_wR_factor_ref 0.0854
_reflns_number_gt 2187
_reflns_number_total 3216
_reflns_threshold_expression >2sigma(I)
_cod_duplicate_entry 7217027
_cod_data_source_file c4ce01020e2.cif
_cod_data_source_block compound_3
_cod_original_sg_symbol_H-M P21/c
_cod_database_code 7217476

loop_
_symmetry_equiv_pos_as_xyz
'x, y, z'
'-x, y+1/2, -z+1/2'
'-x, -y, -z'
'x, -y-1/2, z-1/2'

loop_
_atom_site_label
_atom_site_type_symbol
_atom_site_fract_x
_atom_site_fract_y
_atom_site_fract_z
_atom_site_U_iso_or_equiv
_atom_site_adp_type
_atom_site_occupancy
_atom_site_symmetry_multiplicity
_atom_site_calc_flag
_atom_site_refinement_flags
N4 N -0.5896(3) 0.9504(2) 0.1237(2) 0.0291(7) Uani 1 1 d .
C10 C -0.5020(4) 1.0042(3) 0.2041(3) 0.0317(9) Uani 1 1 d .
C12 C -0.5522(4) 0.8459(3) 0.1485(3) 0.0331(9) Uani 1 1 d .
Co1 Co 0.28796(5) 1.01663(3) 0.97460(3) 0.02384(15) Uani 1 1 d .
O1 O 0.3589(2) 0.90939(18) 0.90901(17) 0.0312(6) Uani 1 1 d .
O2 O 0.5811(2) 0.85810(17) 0.99709(17) 0.0320(6) Uani 1 1 d .
O3 O 0.1025(2) 0.6350(2) 0.62555(17) 0.0357(7) Uani 1 1 d .
O4 O 0.1331(2) 0.46528(19) 0.67417(17) 0.0350(6) Uani 1 1 d .
O5 O 0.1292(3) 0.9037(2) 0.9541(2) 0.0304(7) Uani 1 1 d .
H5A H 0.120(4) 0.893(3) 1.012(4) 0.075(17) Uiso 1 1 d .
H5B H 0.057(4) 0.927(3) 0.914(3) 0.055(15) Uiso 1 1 d .
O6 O 0.1789(3) 1.1230(2) 1.0254(2) 0.0348(7) Uani 1 1 d .
H6A H 0.104(5) 1.129(3) 0.982(3) 0.063(17) Uiso 1 1 d .
H6B H 0.168(4) 1.097(3) 1.076(3) 0.057(15) Uiso 1 1 d .
N1 N 0.1635(3) 1.0764(2) 0.8262(2) 0.0279(7) Uani 1 1 d .
N2 N 0.0080(3) 1.0797(2) 0.66291(19) 0.0269(7) Uani 1 1 d .
N3 N -0.4091(3) 0.9405(2) 0.2784(2) 0.0279(7) Uani 1 1 d .
C1 C 0.0822(3) 1.0191(3) 0.7463(2) 0.0288(9) Uani 1 1 d .
H1 H 0.0764 0.9456 0.7469 0.035 Uiso 1 1 calc R
C2 C 0.1408(4) 1.1789(3) 0.7919(3) 0.0380(10) Uani 1 1 d .
H2 H 0.1848 1.2379 0.8318 0.046 Uiso 1 1 calc R
C3 C 0.0463(4) 1.1825(3) 0.6928(3) 0.0426(11) Uani 1 1 d .
H4 H 0.0134 1.2428 0.6524 0.051 Uiso 1 1 calc R
C4 C -0.0938(4) 1.0428(3) 0.5647(2) 0.0274(9) Uani 1 1 d .
C5 C -0.1294(4) 0.9381(3) 0.5476(3) 0.0347(10) Uani 1 1 d .
H5 H -0.0835 0.8895 0.6001 0.042 Uiso 1 1 calc R
C6 C -0.2320(4) 0.9029(3) 0.4541(3) 0.0337(9) Uani 1 1 d .
H6 H -0.2558 0.8314 0.4442 0.040 Uiso 1 1 calc R
C7 C -0.2992(3) 0.9742(3) 0.3753(2) 0.0265(8) Uani 1 1 d .
C8 C -0.2598(4) 1.0793(3) 0.3914(3) 0.0404(11) Uani 1 1 d .
H8 H -0.3018 1.1275 0.3381 0.048 Uiso 1 1 calc R
C9 C -0.1582(4) 1.1136(3) 0.4860(3) 0.0382(10) Uani 1 1 d .
H9 H -0.1335 1.1849 0.4964 0.046 Uiso 1 1 calc R
H10 H -0.5036 1.0776 0.2093 0.046 Uiso 1 1 d R
C11 C -0.4420(4) 0.8385(3) 0.2429(3) 0.0334(9) Uani 1 1 d .
H11 H -0.3974 0.7768 0.2770 0.040 Uiso 1 1 calc R
H12 H -0.5968 0.7884 0.1062 0.040 Uiso 1 1 d R
C13 C 0.4535(4) 0.8414(3) 0.9435(2) 0.0241(8) Uani 1 1 d .
C14 C 0.4133(3) 0.7277(3) 0.9155(2) 0.0219(8) Uani 1 1 d .
C15 C 0.4907(3) 0.6490(3) 0.9836(2) 0.0255(8) Uani 1 1 d .
H15 H 0.5661 0.6681 1.0457 0.031 Uiso 1 1 calc R
C16 C 0.4588(3) 0.5419(2) 0.9619(2) 0.0227(8) Uani 1 1 d .
C17 C 0.3496(3) 0.5167(3) 0.8656(2) 0.0260(8) Uani 1 1 d .
H17 H 0.3284 0.4457 0.8482 0.031 Uiso 1 1 calc R
C18 C 0.2718(3) 0.5937(3) 0.7951(2) 0.0237(8) Uani 1 1 d .
C19 C 0.3021(3) 0.7000(3) 0.8219(2) 0.0257(8) Uani 1 1 d .
H19 H 0.2475 0.7527 0.7768 0.031 Uiso 1 1 calc R
C20 C 0.1606(4) 0.5624(3) 0.6904(3) 0.0284(9) Uani 1 1 d .

loop_
_atom_site_aniso_label
_atom_site_aniso_U_11
_atom_site_aniso_U_22
_atom_site_aniso_U_33
_atom_site_aniso_U_23
_atom_site_aniso_U_13
_atom_site_aniso_U_12
N4 0.0241(17) 0.0328(19) 0.0200(15) -0.0009(13) 0.0028(14) -0.0014(14)
C10 0.032(2) 0.030(2) 0.0239(19) 0.0026(17) 0.0067(17) 0.0041(18)
C12 0.037(2) 0.026(2) 0.025(2) -0.0003(16) 0.0062(18) -0.0031(18)
Co1 0.0216(3) 0.0206(3) 0.0186(2) -0.0008(2) 0.00152(19) -0.0011(2)
O1 0.0324(15) 0.0229(14) 0.0274(14) 0.0002(11) 0.0062(12) 0.0061(12)
O2 0.0246(14) 0.0232(14) 0.0317(15) 0.0003(11) 0.0011(12) -0.0033(11)
O3 0.0301(15) 0.0390(16) 0.0208(13) 0.0023(12) -0.0009(12) 0.0013(13)
O4 0.0343(16) 0.0312(17) 0.0269(14) -0.0088(12) 0.0053(12) -0.0073(12)
O5 0.0238(16) 0.0327(16) 0.0231(15) 0.0028(12) 0.0026(13) -0.0001(12)
O6 0.0336(19) 0.0354(17) 0.0287(17) 0.0009(13) 0.0101(16) 0.0024(13)
N1 0.0264(18) 0.0257(18) 0.0210(16) -0.0004(13) 0.0034(14) 0.0001(14)
N2 0.0272(18) 0.0256(18) 0.0177(15) 0.0019(13) 0.0030(14) 0.0002(14)
N3 0.0231(17) 0.0315(18) 0.0178(15) 0.0016(13) 0.0012(13) 0.0003(14)
C1 0.029(2) 0.024(2) 0.0237(19) 0.0030(16) 0.0049(17) 0.0031(17)
C2 0.043(3) 0.024(2) 0.027(2) 0.0005(17) 0.0009(19) -0.0044(18)
C3 0.050(3) 0.024(2) 0.033(2) 0.0095(18) 0.004(2) -0.001(2)
C4 0.025(2) 0.032(2) 0.0217(19) 0.0014(16) 0.0082(16) -0.0015(16)
C5 0.038(2) 0.030(2) 0.021(2) 0.0054(16) 0.0030(18) 0.0036(19)
C6 0.033(2) 0.028(2) 0.028(2) 0.0021(16) 0.0058(18) -0.0030(18)
C7 0.0210(19) 0.034(2) 0.0162(17) -0.0032(16) 0.0024(15) -0.0029(17)
C8 0.043(3) 0.033(2) 0.023(2) 0.0087(17) -0.0014(18) 0.000(2)
C9 0.039(2) 0.027(2) 0.031(2) 0.0007(17) 0.0034(19) -0.0050(18)
C11 0.036(2) 0.026(2) 0.030(2) 0.0004(17) 0.0096(19) 0.0031(18)
C13 0.028(2) 0.024(2) 0.0162(19) 0.0020(15) 0.0078(17) -0.0018(17)
C14 0.019(2) 0.022(2) 0.0195(18) -0.0006(14) 0.0058(16) -0.0017(15)
C15 0.0219(19) 0.026(2) 0.021(2) -0.0048(15) 0.0049(16) -0.0038(16)
C16 0.023(2) 0.018(2) 0.0220(18) -0.0029(14) 0.0076(16) -0.0024(15)
C17 0.0242(19) 0.022(2) 0.0252(18) 0.0001(16) 0.0067(16) -0.0036(16)
C18 0.019(2) 0.027(2) 0.0207(19) -0.0033(15) 0.0067(16) -0.0042(16)
C19 0.023(2) 0.025(2) 0.0241(19) 0.0025(16) 0.0081(16) 0.0011(16)
C20 0.022(2) 0.033(2) 0.023(2) -0.0031(17) 0.0061(17) -0.0011(17)

loop_
_atom_type_symbol
_atom_type_description
_atom_type_scat_dispersion_real
_atom_type_scat_dispersion_imag
_atom_type_scat_source
C C 0.0033 0.0016 'International Tables Vol C Tables 4.2.6.8 and 6.1.1.4'
H H 0.0000 0.0000 'International Tables Vol C Tables 4.2.6.8 and 6.1.1.4'
N N 0.0061 0.0033 'International Tables Vol C Tables 4.2.6.8 and 6.1.1.4'
O O 0.0106 0.0060 'International Tables Vol C Tables 4.2.6.8 and 6.1.1.4'
Co Co 0.3494 0.9721 'International Tables Vol C Tables 4.2.6.8 and 6.1.1.4'

loop_
_geom_angle_atom_site_label_1
_geom_angle_atom_site_label_2
_geom_angle_atom_site_label_3
_geom_angle
_geom_angle_site_symmetry_1
_geom_angle_site_symmetry_3
C10 N4 C12 104.9(3) . .
C10 N4 Co1 124.7(2) . 1_454
C12 N4 Co1 127.5(2) . 1_454
N4 C10 N3 112.1(3) . .
N4 C10 H10 123.9 . .
N3 C10 H10 124.0 . .
C11 C12 N4 110.4(3) . .
C11 C12 H12 124.8 . .
N4 C12 H12 124.8 . .
O2 Co1 O1 102.20(10) 3_677 .
O2 Co1 N1 88.45(10) 3_677 .
O1 Co1 N1 85.90(10) . .
O2 Co1 N4 93.64(10) 3_677 1_656
O1 Co1 N4 93.13(10) . 1_656
N1 Co1 N4 177.85(11) . 1_656
O2 Co1 O5 169.27(10) 3_677 .
O1 Co1 O5 88.47(10) . .
N1 Co1 O5 91.24(11) . .
N4 Co1 O5 86.81(11) 1_656 .
O2 Co1 O6 84.75(10) 3_677 .
O1 Co1 O6 170.70(11) . .
N1 Co1 O6 88.15(12) . .
N4 Co1 O6 92.58(12) 1_656 .
O5 Co1 O6 84.52(11) . .
C13 O1 Co1 133.8(2) . .
C13 O2 Co1 136.4(2) . 3_677
Co1 O5 H5A 114(3) . .
Co1 O5 H5B 108(3) . .
H5A O5 H5B 103(4) . .
Co1 O6 H6A 108(3) . .
Co1 O6 H6B 114(3) . .
H6A O6 H6B 103(4) . .
C1 N1 C2 104.8(3) . .
C1 N1 Co1 125.2(2) . .
C2 N1 Co1 129.9(2) . .
C1 N2 C3 106.2(3) . .
C1 N2 C4 126.2(3) . .
C3 N2 C4 127.5(3) . .
C10 N3 C11 106.6(3) . .
C10 N3 C7 126.1(3) . .
C11 N3 C7 127.3(3) . .
N1 C1 N2 112.0(3) . .
N1 C1 H1 124.0 . .
N2 C1 H1 124.0 . .
C3 C2 N1 110.6(3) . .
C3 C2 H2 124.7 . .
N1 C2 H2 124.7 . .
C2 C3 N2 106.4(3) . .
C2 C3 H4 126.8 . .
N2 C3 H4 126.8 . .
C5 C4 C9 119.1(3) . .
C5 C4 N2 121.2(3) . .
C9 C4 N2 119.7(3) . .
C4 C5 C6 121.3(3) . .
C4 C5 H5 119.3 . .
C6 C5 H5 119.3 . .
C5 C6 C7 119.8(3) . .
C5 C6 H6 120.1 . .
C7 C6 H6 120.1 . .
C8 C7 C6 119.0(3) . .
C8 C7 N3 120.1(3) . .
C6 C7 N3 120.9(3) . .
C7 C8 C9 120.6(3) . .
C7 C8 H8 119.7 . .
C9 C8 H8 119.7 . .
C4 C9 C8 120.2(3) . .
C4 C9 H9 119.9 . .
C8 C9 H9 119.9 . .
C12 C11 N3 106.1(3) . .
C12 C11 H11 127.0 . .
N3 C11 H11 127.0 . .
O1 C13 O2 126.9(3) . .
O1 C13 C14 117.8(3) . .
O2 C13 C14 115.3(3) . .
C15 C14 C19 119.5(3) . .
C15 C14 C13 119.2(3) . .
C19 C14 C13 121.3(3) . .
C14 C15 C16 121.9(3) . .
C14 C15 H15 119.1 . .
C16 C15 H15 119.1 . .
C15 C16 C17 117.1(3) . .
C15 C16 C16 121.0(4) . 3_667
C17 C16 C16 121.9(4) . 3_667
C18 C17 C16 122.3(3) . .
C18 C17 H17 118.9 . .
C16 C17 H17 118.9 . .
C17 C18 C19 118.8(3) . .
C17 C18 C20 120.2(3) . .
C19 C18 C20 120.9(3) . .
C14 C19 C18 120.3(3) . .
C14 C19 H19 119.9 . .
C18 C19 H19 119.9 . .
O4 C20 O3 125.0(3) . .
O4 C20 C18 117.1(3) . .
O3 C20 C18 117.9(3) . .

loop_
_geom_bond_atom_site_label_1
_geom_bond_atom_site_label_2
_geom_bond_distance
_geom_bond_site_symmetry_2
N4 C10 1.311(4) .
N4 C12 1.377(4) .
N4 Co1 2.145(3) 1_454
C10 N3 1.352(4) .
C10 H10 0.9297 .
C12 C11 1.349(5) .
C12 H12 0.9319 .
Co1 O2 2.042(2) 3_677
Co1 O1 2.046(2) .
Co1 N1 2.110(3) .
Co1 N4 2.145(3) 1_656
Co1 O5 2.163(3) .
Co1 O6 2.180(3) .
O1 C13 1.251(4) .
O2 C13 1.254(4) .
O2 Co1 2.042(2) 3_677
O3 C20 1.262(4) .
O4 C20 1.256(4) .
O5 H5A 0.94(5) .
O5 H5B 0.79(4) .
O6 H6A 0.77(4) .
O6 H6B 0.89(4) .
N1 C1 1.311(4) .
N1 C2 1.369(4) .
N2 C1 1.351(4) .
N2 C3 1.370(4) .
N2 C4 1.429(4) .
N3 C11 1.371(4) .
N3 C7 1.433(4) .
C1 H1 0.9300 .
C2 C3 1.341(5) .
C2 H2 0.9300 .
C3 H4 0.9300 .
C4 C5 1.366(5) .
C4 C9 1.373(4) .
C5 C6 1.380(4) .
C5 H5 0.9300 .
C6 C7 1.381(4) .
C6 H6 0.9300 .
C7 C8 1.379(5) .
C8 C9 1.384(5) .
C8 H8 0.9300 .
C9 H9 0.9300 .
C11 H11 0.9300 .
C13 C14 1.499(4) .
C14 C15 1.382(4) .
C14 C19 1.388(4) .
C15 C16 1.394(4) .
C15 H15 0.9300 .
C16 C17 1.396(4) .
C16 C16 1.498(6) 3_667
C17 C18 1.385(4) .
C17 H17 0.9300 .
C18 C19 1.393(4) .
C18 C20 1.503(4) .
C19 H19 0.9300 .

loop_
_geom_hbond_atom_site_label_D
_geom_hbond_atom_site_label_H
_geom_hbond_atom_site_label_A
_geom_hbond_distance_DH
_geom_hbond_distance_HA
_geom_hbond_distance_DA
_geom_hbond_angle_DHA
_geom_hbond_site_symmetry_A
O5 H5A O3 0.94(5) 1.84(5) 2.786(4) 177(4) 4_576
O5 H5B O4 0.79(4) 1.91(4) 2.695(3) 169(4) 2_556
O6 H6A O3 0.77(4) 2.05(4) 2.820(4) 174(5) 2_556
O6 H6B O4 0.89(4) 1.88(4) 2.765(4) 175(4) 4_576

loop_
_geom_torsion_atom_site_label_1
_geom_torsion_atom_site_label_2
_geom_torsion_atom_site_label_3
_geom_torsion_atom_site_label_4
_geom_torsion
_geom_torsion_site_symmetry_1
_geom_torsion_site_symmetry_4
C12 N4 C10 N3 1.1(4) . .
Co1 N4 C10 N3 -160.7(2) 1_454 .
C10 N4 C12 C11 -0.7(4) . .
Co1 N4 C12 C11 160.4(3) 1_454 .
O2 Co1 O1 C13 84.6(3) 3_677 .
N1 Co1 O1 C13 172.1(3) . .
N4 Co1 O1 C13 -9.8(3) 1_656 .
O5 Co1 O1 C13 -96.5(3) . .
O6 Co1 O1 C13 -137.5(6) . .
O2 Co1 N1 C1 153.2(3) 3_677 .
O1 Co1 N1 C1 50.9(3) . .
N4 Co1 N1 C1 -12(3) 1_656 .
O5 Co1 N1 C1 -37.5(3) . .
O6 Co1 N1 C1 -122.0(3) . .
O2 Co1 N1 C2 -31.4(3) 3_677 .
O1 Co1 N1 C2 -133.8(3) . .
N4 Co1 N1 C2 163(3) 1_656 .
O5 Co1 N1 C2 137.8(3) . .
O6 Co1 N1 C2 53.4(3) . .
N4 C10 N3 C11 -1.1(4) . .
N4 C10 N3 C7 179.4(3) . .
C2 N1 C1 N2 -0.5(4) . .
Co1 N1 C1 N2 175.8(2) . .
C3 N2 C1 N1 0.4(4) . .
C4 N2 C1 N1 -177.4(3) . .
C1 N1 C2 C3 0.4(5) . .
Co1 N1 C2 C3 -175.6(3) . .
N1 C2 C3 N2 -0.2(5) . .
C1 N2 C3 C2 -0.1(4) . .
C4 N2 C3 C2 177.7(3) . .
C1 N2 C4 C5 2.6(6) . .
C3 N2 C4 C5 -174.8(4) . .
C1 N2 C4 C9 -178.1(3) . .
C3 N2 C4 C9 4.5(6) . .
C9 C4 C5 C6 -2.3(6) . .
N2 C4 C5 C6 177.0(3) . .
C4 C5 C6 C7 1.0(6) . .
C5 C6 C7 C8 1.4(6) . .
C5 C6 C7 N3 -178.0(3) . .
C10 N3 C7 C8 -15.2(5) . .
C11 N3 C7 C8 165.5(4) . .
C10 N3 C7 C6 164.2(4) . .
C11 N3 C7 C6 -15.1(6) . .
C6 C7 C8 C9 -2.5(6) . .
N3 C7 C8 C9 177.0(4) . .
C5 C4 C9 C8 1.2(6) . .
N2 C4 C9 C8 -178.1(3) . .
C7 C8 C9 C4 1.1(6) . .
N4 C12 C11 N3 0.0(4) . .
C10 N3 C11 C12 0.6(4) . .
C7 N3 C11 C12 -179.9(3) . .
Co1 O1 C13 O2 -63.2(5) . .
Co1 O1 C13 C14 119.5(3) . .
Co1 O2 C13 O1 -21.0(6) 3_677 .
Co1 O2 C13 C14 156.4(2) 3_677 .
O1 C13 C14 C15 -148.7(3) . .
O2 C13 C14 C15 33.6(5) . .
O1 C13 C14 C19 32.7(5) . .
O2 C13 C14 C19 -145.0(3) . .
C19 C14 C15 C16 -1.2(5) . .
C13 C14 C15 C16 -179.8(3) . .
C14 C15 C16 C17 3.5(5) . .
C14 C15 C16 C16 -178.0(4) . 3_667
C15 C16 C17 C18 -2.4(5) . .
C16 C16 C17 C18 179.1(4) 3_667 .
C16 C17 C18 C19 -1.1(5) . .
C16 C17 C18 C20 176.5(3) . .
C15 C14 C19 C18 -2.4(5) . .
C13 C14 C19 C18 176.1(3) . .
C17 C18 C19 C14 3.5(5) . .
C20 C18 C19 C14 -174.0(3) . .
C17 C18 C20 O4 7.1(5) . .
C19 C18 C20 O4 -175.4(3) . .
C17 C18 C20 O3 -172.7(3) . .
C19 C18 C20 O3 4.8(5) . .
